data_7016261
loop_
_publ_author_name
'Uppal, Baljinder S.'
'Booth, Rebecca K.'
'Ali, Noreen'
'Lockwood, Cindy'
'Rice, Craig R.'
'Elliott, Paul I. P.'

_publ_section_title
;
 Synthesis and characterisation of luminescent rhenium tricarbonyl
 complexes with axially coordinated 1,2,3-triazole ligands.
;
_journal_issue 29
_journal_name_full 'Dalton transactions (Cambridge, England : 2003)'
_journal_page_first 7610
_journal_page_last 7616
_journal_paper_doi 10.1039/c1dt10634a
_journal_volume 40
_journal_year 2011
_chemical_formula_sum 'C22 H17 F6 N5 O3 P Re'
_chemical_formula_weight 730.58
_space_group_crystal_system monoclinic
_space_group_IT_number 15
_space_group_name_Hall '-C 2yc'
_space_group_name_H-M_alt 'C 1 2/c 1'
_symmetry_space_group_name_Hall '-C 2yc'
_symmetry_space_group_name_H-M 'C 1 2/c 1'
_atom_sites_solution_hydrogens geom
_atom_sites_solution_primary direct
_atom_sites_solution_secondary difmap
_cell_angle_alpha 90
_cell_angle_beta 116.0810(10)
_cell_angle_gamma 90
_cell_formula_units_Z 8
_cell_length_a 36.1896(14)
_cell_length_b 8.5518(3)
_cell_length_c 17.3133(7)
_cell_measurement_reflns_used 9639
_cell_measurement_temperature 103.(2)
_cell_measurement_theta_max 36.4069
_cell_measurement_theta_min 3.0346
_cell_volume 4812.6(3)
_computing_cell_refinement 'SAINT V7.68A (Bruker AXS, 2009)'
_computing_data_collection 'Bruker Instrument Service v2009, 9, 0, 0'
_computing_data_reduction 'SAINT V7.68A (Bruker AXS, 2009)'
_computing_structure_refinement 'SHELXL-97 (Sheldrick, 2008)'
_computing_structure_solution 'SHELXS-97 (Sheldrick, 2008)'
_diffrn_ambient_temperature 103.(2)
_diffrn_detector_area_resol_mean 8.3333
_diffrn_measured_fraction_theta_full 0.998
_diffrn_measured_fraction_theta_max 0.998
_diffrn_radiation_monochromator graphite
_diffrn_radiation_type MoK\a
_diffrn_radiation_wavelength 0.71073
_diffrn_reflns_av_R_equivalents 0.0241
_diffrn_reflns_av_sigmaI/netI 0.0223
_diffrn_reflns_limit_h_max 58
_diffrn_reflns_limit_h_min -58
_diffrn_reflns_limit_k_max 13
_diffrn_reflns_limit_k_min -13
_diffrn_reflns_limit_l_max 27
_diffrn_reflns_limit_l_min -26
_diffrn_reflns_number 41739
_diffrn_reflns_theta_full 34.97
_diffrn_reflns_theta_max 34.97
_diffrn_reflns_theta_min 2.35
_exptl_absorpt_coefficient_mu 5.199
_exptl_absorpt_correction_T_max 0.62
_exptl_absorpt_correction_T_min 0.43
_exptl_absorpt_correction_type multi-scan
_exptl_absorpt_process_details 'SADABS V2008/1 (Bruker AXS)'
_exptl_crystal_colour 'clear yellow'
_exptl_crystal_density_diffrn 2.017
_exptl_crystal_density_method 'not measured'
_exptl_crystal_F_000 2816
_exptl_crystal_size_max 0.250
_exptl_crystal_size_mid 0.220
_exptl_crystal_size_min 0.100
_refine_diff_density_max 1.635
_refine_diff_density_min -1.181
_refine_ls_extinction_method none
_refine_ls_goodness_of_fit_ref 1.031
_refine_ls_hydrogen_treatment constr
_refine_ls_matrix_type full
_refine_ls_number_parameters 344
_refine_ls_number_reflns 10543
_refine_ls_number_restraints 0
_refine_ls_restrained_S_all 1.031
_refine_ls_R_factor_all 0.0288
_refine_ls_R_factor_gt 0.0210
_refine_ls_shift/su_max 0.007
_refine_ls_shift/su_mean 0.000
_refine_ls_structure_factor_coef Fsqd
_refine_ls_weighting_details 'calc w=1/[\s^2^(Fo^2^)+(0.0190P)^2^+8.6316P] where P=(Fo^2^+2Fc^2^)/3'
_refine_ls_weighting_scheme calc
_refine_ls_wR_factor_gt 0.0457
_refine_ls_wR_factor_ref 0.0484
_reflns_number_gt 8959
_reflns_number_total 10543
_reflns_threshold_expression >2sigma(I)
_cod_data_source_file c1dt10634a.txt
_cod_data_source_block Bal_RePhtzMe
_cod_database_code 7016261

loop_
_space_group_symop_operation_xyz
'x, y, z'
'-x, y, -z+1/2'
'x+1/2, y+1/2, z'
'-x+1/2, y+1/2, -z+1/2'
'-x, -y, -z'
'x, -y, z-1/2'
'-x+1/2, -y+1/2, -z'
'x+1/2, -y+1/2, z-1/2'

loop_
_atom_site_type_symbol
_atom_site_label
_atom_site_fract_x
_atom_site_fract_y
_atom_site_fract_z
_atom_site_U_iso_or_equiv
_atom_site_adp_type
_atom_site_calc_flag
_atom_site_refinement_flags
_atom_site_occupancy
_atom_site_disorder_assembly
_atom_site_disorder_group
Re Re1 0.602397(2) 0.244224(7) 0.865345(4) 0.01141(2) Uani d . 1 . .
P P3 0.686569(15) 0.67790(5) 0.08547(3) 0.01776(8) Uani d . 1 . .
F F1 0.72506(5) 0.77310(16) 0.15426(12) 0.0446(4) Uani d . 1 . .
F F2 0.70505(6) 0.6893(2) 0.01792(12) 0.0597(5) Uani d . 1 . .
F F3 0.71071(4) 0.51759(14) 0.12129(9) 0.0310(3) Uani d . 1 . .
F F4 0.64773(5) 0.58517(18) 0.01794(10) 0.0518(5) Uani d . 1 . .
F F5 0.66783(4) 0.66914(16) 0.15318(9) 0.0337(3) Uani d . 1 . .
F F6 0.66243(4) 0.84174(14) 0.05041(7) 0.0249(2) Uani d . 1 . .
N N1 0.57432(4) 0.25233(15) 0.72571(9) 0.0133(2) Uani d . 1 . .
N N2 0.63532(4) 0.07127(16) 0.82773(8) 0.0124(2) Uani d . 1 . .
N N3 0.65069(4) 0.39074(15) 0.85531(8) 0.0121(2) Uani d . 1 . .
N N4 0.68821(4) 0.33279(16) 0.89637(9) 0.0152(2) Uani d . 1 . .
N N5 0.71188(4) 0.40941(16) 0.86852(9) 0.0146(2) Uani d . 1 . .
O O1 0.65473(4) 0.21250(16) 1.06104(8) 0.0207(3) Uani d . 1 . .
O O2 0.55267(4) 0.50579(17) 0.89796(9) 0.0237(3) Uani d . 1 . .
O O3 0.54018(5) 0.01742(19) 0.88047(11) 0.0329(4) Uani d . 1 . .
C C1 0.54032(5) 0.3347(2) 0.67630(11) 0.0172(3) Uani d . 1 . .
H H1 0.5262 0.389 0.7032 0.021 Uiso calc R 1 . .
C C2 0.52520(5) 0.3432(2) 0.58771(11) 0.0193(3) Uani d . 1 . .
H H2 0.501 0.4011 0.5544 0.023 Uiso calc R 1 . .
C C3 0.54609(6) 0.2657(2) 0.54840(11) 0.0200(3) Uani d . 1 . .
H H3 0.5367 0.2717 0.4879 0.024 Uiso calc R 1 . .
C C4 0.58084(5) 0.1797(2) 0.59858(10) 0.0174(3) Uani d . 1 . .
H H4 0.5955 0.1255 0.5728 0.021 Uiso calc R 1 . .
C C5 0.59422(5) 0.17319(19) 0.68731(10) 0.0136(3) Uani d . 1 . .
C C6 0.62979(5) 0.07954(18) 0.74509(10) 0.0123(3) Uani d . 1 . .
C C7 0.65643(6) 0.00612(19) 0.71861(11) 0.0165(3) Uani d . 1 . .
H H7 0.6521 0.0135 0.6605 0.02 Uiso calc R 1 . .
C C8 0.68939(6) -0.0780(2) 0.77781(11) 0.0186(3) Uani d . 1 . .
H H8 0.7086 -0.1253 0.7613 0.022 Uiso calc R 1 . .
C C9 0.69418(6) -0.0925(2) 0.86145(11) 0.0179(3) Uani d . 1 . .
H H9 0.716 -0.1529 0.9025 0.021 Uiso calc R 1 . .
C C10 0.66641(5) -0.01710(19) 0.88370(10) 0.0158(3) Uani d . 1 . .
H H10 0.6694 -0.028 0.9408 0.019 Uiso calc R 1 . .
C C11 0.75475(6) 0.3627(2) 0.89708(13) 0.0221(3) Uani d . 1 . .
H H11A 0.767 0.3377 0.9586 0.033 Uiso calc R 1 . .
H H11B 0.7701 0.4487 0.8872 0.033 Uiso calc R 1 . .
H H11C 0.7559 0.2705 0.8647 0.033 Uiso calc R 1 . .
C C12 0.69034(5) 0.51875(19) 0.81025(11) 0.0148(3) Uani d . 1 . .
H H12 0.7003 0.5884 0.7811 0.018 Uiso calc R 1 . .
C C13 0.65082(5) 0.50860(18) 0.80175(10) 0.0126(3) Uani d . 1 . .
C C14 0.61511(5) 0.60499(18) 0.74751(10) 0.0134(3) Uani d . 1 . .
C C15 0.60528(5) 0.6259(2) 0.66062(11) 0.0165(3) Uani d . 1 . .
H H15 0.6209 0.5743 0.6362 0.02 Uiso calc R 1 . .
C C16 0.57257(6) 0.7224(2) 0.60964(12) 0.0204(3) Uani d . 1 . .
H H16 0.5661 0.7374 0.5507 0.025 Uiso calc R 1 . .
C C17 0.54938(6) 0.7967(2) 0.64490(13) 0.0218(3) Uani d . 1 . .
H H17 0.527 0.8617 0.6099 0.026 Uiso calc R 1 . .
C C18 0.55888(6) 0.7762(2) 0.73129(13) 0.0209(3) Uani d . 1 . .
H H18 0.5428 0.8261 0.755 0.025 Uiso calc R 1 . .
C C19 0.59213(5) 0.6823(2) 0.78310(11) 0.0171(3) Uani d . 1 . .
H H19 0.5992 0.6708 0.8425 0.02 Uiso calc R 1 . .
C C20 0.63499(5) 0.22616(19) 0.98818(11) 0.0150(3) Uani d . 1 . .
C C21 0.57217(5) 0.4104(2) 0.88620(11) 0.0160(3) Uani d . 1 . .
C C22 0.56328(6) 0.1014(2) 0.87296(12) 0.0196(3) Uani d . 1 . .

loop_
_atom_site_aniso_label
_atom_site_aniso_U_11
_atom_site_aniso_U_22
_atom_site_aniso_U_33
_atom_site_aniso_U_12
_atom_site_aniso_U_13
_atom_site_aniso_U_23
Re1 0.01119(3) 0.01330(3) 0.01149(3) -0.00123(2) 0.00658(2) -0.00033(2)
P3 0.0173(2) 0.01788(19) 0.01910(19) 0.00197(16) 0.00892(17) 0.00221(15)
F1 0.0236(7) 0.0247(6) 0.0638(10) -0.0064(5) -0.0008(7) 0.0011(6)
F2 0.0784(13) 0.0699(11) 0.0634(11) 0.0443(10) 0.0612(11) 0.0357(9)
F3 0.0304(7) 0.0209(5) 0.0406(7) 0.0080(5) 0.0148(6) 0.0047(5)
F4 0.0402(9) 0.0382(8) 0.0454(9) 0.0033(7) -0.0100(7) -0.0173(7)
F5 0.0444(8) 0.0310(7) 0.0402(7) 0.0114(6) 0.0320(7) 0.0168(5)
F6 0.0304(6) 0.0243(5) 0.0263(5) 0.0098(5) 0.0183(5) 0.0109(4)
N1 0.0105(5) 0.0161(6) 0.0125(5) -0.0020(5) 0.0043(4) -0.0007(4)
N2 0.0135(6) 0.0122(5) 0.0128(5) -0.0014(5) 0.0070(5) 0.0003(4)
N3 0.0108(6) 0.0131(5) 0.0122(5) -0.0011(4) 0.0048(5) 0.0001(4)
N4 0.0125(6) 0.0148(6) 0.0167(6) -0.0005(5) 0.0049(5) 0.0025(5)
N5 0.0118(6) 0.0141(6) 0.0182(6) -0.0005(5) 0.0068(5) 0.0007(5)
O1 0.0237(7) 0.0246(6) 0.0153(5) 0.0031(5) 0.0099(5) 0.0026(4)
O2 0.0209(7) 0.0244(6) 0.0304(7) 0.0012(5) 0.0156(6) -0.0034(5)
O3 0.0363(9) 0.0320(8) 0.0433(9) -0.0155(7) 0.0295(8) -0.0072(7)
C1 0.0124(7) 0.0197(7) 0.0179(7) -0.0004(6) 0.0050(6) 0.0004(6)
C2 0.0131(7) 0.0235(8) 0.0176(7) -0.0011(6) 0.0034(6) 0.0038(6)
C3 0.0164(7) 0.0270(9) 0.0138(6) -0.0034(6) 0.0042(6) 0.0032(6)
C4 0.0171(8) 0.0221(8) 0.0131(6) -0.0015(6) 0.0066(6) 0.0000(5)
C5 0.0135(7) 0.0146(6) 0.0133(6) -0.0025(5) 0.0064(5) -0.0007(5)
C6 0.0130(7) 0.0128(6) 0.0118(6) -0.0016(5) 0.0060(5) -0.0006(5)
C7 0.0203(8) 0.0159(7) 0.0163(7) 0.0001(6) 0.0108(6) -0.0009(5)
C8 0.0193(8) 0.0169(7) 0.0227(8) 0.0024(6) 0.0121(7) 0.0002(6)
C9 0.0175(8) 0.0159(7) 0.0199(7) 0.0028(6) 0.0079(6) 0.0022(5)
C10 0.0187(8) 0.0141(6) 0.0148(6) -0.0001(6) 0.0077(6) 0.0013(5)
C11 0.0128(8) 0.0202(8) 0.0317(9) 0.0022(6) 0.0084(7) 0.0058(7)
C12 0.0140(7) 0.0141(6) 0.0177(7) -0.0001(5) 0.0082(6) 0.0026(5)
C13 0.0134(7) 0.0123(6) 0.0125(6) -0.0012(5) 0.0059(5) -0.0001(5)
C14 0.0108(7) 0.0122(6) 0.0158(6) -0.0013(5) 0.0046(5) 0.0008(5)
C15 0.0148(7) 0.0177(7) 0.0168(7) 0.0003(6) 0.0067(6) 0.0026(5)
C16 0.0168(8) 0.0202(8) 0.0193(7) -0.0009(6) 0.0033(6) 0.0039(6)
C17 0.0124(8) 0.0180(7) 0.0280(9) 0.0014(6) 0.0025(6) 0.0019(6)
C18 0.0156(8) 0.0174(7) 0.0292(9) 0.0019(6) 0.0094(7) -0.0028(6)
C19 0.0159(8) 0.0161(7) 0.0207(7) -0.0011(6) 0.0095(6) -0.0015(5)
C20 0.0160(7) 0.0158(7) 0.0168(6) -0.0002(5) 0.0105(6) -0.0002(5)
C21 0.0134(7) 0.0199(7) 0.0164(7) -0.0023(6) 0.0081(6) -0.0010(5)
C22 0.0202(8) 0.0202(8) 0.0223(8) -0.0038(6) 0.0130(7) -0.0034(6)

loop_
_atom_type_symbol
_atom_type_description
_atom_type_scat_dispersion_real
_atom_type_scat_dispersion_imag
_atom_type_scat_source
C C 0.0033 0.0016 'International Tables Vol C Tables 4.2.6.8 and 6.1.1.4'
H H 0.0000 0.0000 'International Tables Vol C Tables 4.2.6.8 and 6.1.1.4'
N N 0.0061 0.0033 'International Tables Vol C Tables 4.2.6.8 and 6.1.1.4'
O O 0.0106 0.0060 'International Tables Vol C Tables 4.2.6.8 and 6.1.1.4'
F F 0.0171 0.0103 'International Tables Vol C Tables 4.2.6.8 and 6.1.1.4'
P P 0.1023 0.0942 'International Tables Vol C Tables 4.2.6.8 and 6.1.1.4'
Re Re -1.0185 7.2310 'International Tables Vol C Tables 4.2.6.8 and 6.1.1.4'

loop_
_geom_angle_atom_site_label_1
_geom_angle_atom_site_label_2
_geom_angle_atom_site_label_3
_geom_angle_site_symmetry_1
_geom_angle_site_symmetry_3
_geom_angle
_geom_angle_publ_flag
C22 Re1 C21 . . 87.69(8) ?
C22 Re1 C20 . . 89.16(7) ?
C21 Re1 C20 . . 88.56(7) ?
C22 Re1 N2 . . 96.07(7) ?
C21 Re1 N2 . . 173.13(6) ?
C20 Re1 N2 . . 97.22(6) ?
C22 Re1 N1 . . 95.66(7) ?
C21 Re1 N1 . . 99.15(6) ?
C20 Re1 N1 . . 171.05(6) ?
N2 Re1 N1 . . 74.80(5) ?
C22 Re1 N3 . . 174.82(7) ?
C21 Re1 N3 . . 97.48(6) ?
C20 Re1 N3 . . 90.61(6) ?
N2 Re1 N3 . . 78.82(5) ?
N1 Re1 N3 . . 83.92(5) ?
F2 P3 F4 . . 90.65(12) ?
F2 P3 F5 . . 179.16(9) ?
F4 P3 F5 . . 89.60(10) ?
F2 P3 F3 . . 90.17(8) ?
F4 P3 F3 . . 90.76(8) ?
F5 P3 F3 . . 90.63(7) ?
F2 P3 F1 . . 90.37(12) ?
F4 P3 F1 . . 178.76(10) ?
F5 P3 F1 . . 89.37(10) ?
F3 P3 F1 . . 89.95(8) ?
F2 P3 F6 . . 90.20(8) ?
F4 P3 F6 . . 89.95(8) ?
F5 P3 F6 . . 89.00(6) ?
F3 P3 F6 . . 179.20(9) ?
F1 P3 F6 . . 89.34(7) ?
C1 N1 C5 . . 118.88(14) ?
C1 N1 Re1 . . 124.94(11) ?
C5 N1 Re1 . . 116.11(10) ?
C10 N2 C6 . . 118.48(14) ?
C10 N2 Re1 . . 124.12(11) ?
C6 N2 Re1 . . 115.78(10) ?
N4 N3 C13 . . 109.35(13) ?
N4 N3 Re1 . . 113.87(10) ?
C13 N3 Re1 . . 134.85(11) ?
N3 N4 N5 . . 107.11(13) ?
N4 N5 C12 . . 111.24(14) ?
N4 N5 C11 . . 120.10(14) ?
C12 N5 C11 . . 128.50(15) ?
N1 C1 C2 . . 122.41(16) ?
C1 C2 C3 . . 118.88(16) ?
C4 C3 C2 . . 119.10(16) ?
C3 C4 C5 . . 119.48(16) ?
N1 C5 C4 . . 121.22(15) ?
N1 C5 C6 . . 115.63(13) ?
C4 C5 C6 . . 123.14(15) ?
N2 C6 C7 . . 121.57(15) ?
N2 C6 C5 . . 115.12(14) ?
C7 C6 C5 . . 123.31(14) ?
C8 C7 C6 . . 119.25(15) ?
C7 C8 C9 . . 119.44(16) ?
C10 C9 C8 . . 118.45(16) ?
N2 C10 C9 . . 122.68(15) ?
N5 C12 C13 . . 105.60(14) ?
N3 C13 C12 . . 106.67(14) ?
N3 C13 C14 . . 125.47(14) ?
C12 C13 C14 . . 127.86(14) ?
C15 C14 C19 . . 119.64(15) ?
C15 C14 C13 . . 119.69(15) ?
C19 C14 C13 . . 120.59(14) ?
C16 C15 C14 . . 120.06(17) ?
C17 C16 C15 . . 120.10(17) ?
C16 C17 C18 . . 120.21(17) ?
C17 C18 C19 . . 119.96(17) ?
C18 C19 C14 . . 120.00(16) ?
O1 C20 Re1 . . 178.56(16) ?
O2 C21 Re1 . . 177.10(15) ?
O3 C22 Re1 . . 177.58(16) ?

loop_
_geom_bond_atom_site_label_1
_geom_bond_atom_site_label_2
_geom_bond_site_symmetry_2
_geom_bond_distance
_geom_bond_publ_flag
Re1 C22 . 1.9176(18) ?
Re1 C21 . 1.9221(18) ?
Re1 C20 . 1.9319(17) ?
Re1 N2 . 2.1711(14) ?
Re1 N1 . 2.1730(13) ?
Re1 N3 . 2.2186(14) ?
P3 F2 . 1.5851(15) ?
P3 F4 . 1.5895(15) ?
P3 F5 . 1.5933(13) ?
P3 F3 . 1.5972(13) ?
P3 F1 . 1.6008(15) ?
P3 F6 . 1.6213(12) ?
N1 C1 . 1.348(2) ?
N1 C5 . 1.356(2) ?
N2 C10 . 1.348(2) ?
N2 C6 . 1.3566(19) ?
N3 N4 . 1.321(2) ?
N3 C13 . 1.371(2) ?
N4 N5 . 1.326(2) ?
N5 C12 . 1.345(2) ?
N5 C11 . 1.462(2) ?
O1 C20 . 1.150(2) ?
O2 C21 . 1.154(2) ?
O3 C22 . 1.152(2) ?
C1 C2 . 1.385(2) ?
C2 C3 . 1.388(3) ?
C3 C4 . 1.385(3) ?
C4 C5 . 1.394(2) ?
C5 C6 . 1.472(2) ?
C6 C7 . 1.386(2) ?
C7 C8 . 1.384(2) ?
C8 C9 . 1.386(2) ?
C9 C10 . 1.384(2) ?
C12 C13 . 1.374(2) ?
C13 C14 . 1.471(2) ?
C14 C15 . 1.397(2) ?
C14 C19 . 1.400(2) ?
C15 C16 . 1.394(2) ?
C16 C17 . 1.390(3) ?
C17 C18 . 1.391(3) ?
C18 C19 . 1.396(3) ?
